data_9009457
loop_
_publ_author_name
'Scordari, F.'

_publ_section_title
;The crystal structure of ferrinatrite, Na3(H2O)3[Fe(SO4)3] and its
 relationship to Maus's salt, (H3O)2K2{K0.5(H2O)0.5}6[Fe3O(H2O)3(SO4)6](OH)2
;
_journal_name_full 'Mineralogical Magazine'
_journal_page_first 375
_journal_page_last 383
_journal_paper_doi 10.1180/minmag.1977.041.319.10
_journal_volume 41
_journal_year 1977
_chemical_compound_source 'Sierra Gorda, Chile'
_chemical_formula_sum 'Fe H6 Na3 O15 S3'
_chemical_name_mineral Ferrinatrite
_space_group_IT_number 147
_symmetry_space_group_name_Hall '-P 3'
_symmetry_space_group_name_H-M 'P -3'
_cell_angle_alpha 90
_cell_angle_beta 90
_cell_angle_gamma 120
_cell_formula_units_Z 6
_cell_length_a 15.566
_cell_length_b 15.566
_cell_length_c 8.69
_cell_volume 1823.495
_database_code_amcsd 0014468
_exptl_crystal_density_diffrn 2.552
_cod_original_cell_volume 1823.494
_cod_original_formula_sum 'Na3 Fe S3 O15 H6'
_cod_database_code 9009457

loop_
_space_group_symop_operation_xyz
x,y,z
y,-x+y,-z
-x+y,-x,z
-x,-y,-z
-y,x-y,z
x-y,x,-z

loop_
_atom_site_aniso_label
_atom_site_aniso_U_11
_atom_site_aniso_U_22
_atom_site_aniso_U_33
_atom_site_aniso_U_12
_atom_site_aniso_U_13
_atom_site_aniso_U_23
Na1 0.02311 0.03729 0.03259 0.01777 -0.00309 -0.00522
Na2 0.02909 0.03231 0.03217 0.00746 -0.00042 0.00285
Na3 0.02826 0.02753 0.03252 0.01059 -0.00208 -0.00071
Fe1 0.00994 0.00994 0.00738 0.00497 0.00000 0.00000
Fe2 0.01022 0.01022 0.00673 0.00516 0.00000 0.00000
Fe3 0.01178 0.01178 0.00811 0.00589 0.00000 0.00000
Fe4 0.01224 0.01224 0.00857 0.00608 0.00000 0.00000
S1 0.01344 0.01206 0.00953 0.00819 0.00131 0.00030
S2 0.01031 0.01003 0.00972 0.00442 0.00024 0.00089
S3 0.00994 0.01234 0.00972 0.00497 0.00024 -0.00030
O1 0.01694 0.01307 0.01320 0.00516 0.00469 0.00255
O2 0.01685 0.01602 0.00903 0.01096 -0.00243 -0.00546
O3 0.02154 0.01630 0.01354 0.01215 -0.00540 -0.00196
O4 0.01832 0.01510 0.01121 0.00856 0.00042 -0.00386
O5 0.02421 0.01335 0.02640 0.00608 0.00504 0.00599
O6 0.01804 0.02412 0.02024 0.01436 0.00303 -0.00142
O7 0.02449 0.02725 0.02192 0.02071 0.00404 -0.00113
O8 0.02210 0.01777 0.01458 0.00239 -0.00724 -0.00154
O9 0.01280 0.01630 0.01358 0.00617 0.00273 -0.00285
O10 0.01142 0.01427 0.01308 0.00580 -0.00101 -0.00166
O11 0.01537 0.02504 0.01813 0.01068 0.00297 0.00065
O12 0.02394 0.01786 0.02831 0.00957 -0.00273 -0.00973
Wat1 0.02633 0.01943 0.02919 0.00690 -0.00172 0.00320
Wat2 0.03066 0.02338 0.03129 0.01188 -0.00362 -0.00261
Wat3 0.02891 0.03903 0.02946 0.02163 0.00409 0.01009

loop_
_atom_site_label
_atom_site_fract_x
_atom_site_fract_y
_atom_site_fract_z
_atom_site_U_iso_or_equiv
_atom_site_type_symbol
_atom_site_attached_hydrogens
Na1 0.08331 0.63668 0.07025 0.02976 Na 0
Na2 0.10843 0.41626 0.29914 0.03344 Na 0
Na3 0.21859 0.25030 0.40021 0.03027 Na 0
Fe1 0.33333 0.66667 0.18650 0.00874 Fe 0
Fe2 0.33333 0.66667 0.68720 0.00887 Fe 0
Fe3 0.00000 0.00000 0.00000 0.01013 Fe 0
Fe4 0.00000 0.00000 0.50000 0.01039 Fe 0
S1 0.33668 0.51279 0.42828 0.01064 S 0
S2 0.18098 0.50891 0.94452 0.01039 S 0
S3 0.14288 0.16484 0.74514 0.01089 S 0
O1 0.25324 0.54408 0.81398 0.01469 O 0
O2 0.37326 0.58452 0.56028 0.01203 O 0
O3 0.28405 0.54582 0.31703 0.01520 O 0
O4 0.21278 0.59338 0.05810 0.01444 O 0
O5 0.26396 0.41471 0.48140 0.01545 O 0
O6 0.42205 0.51639 0.35092 0.01912 O 0
O7 0.51623 0.60019 0.88666 0.02064 O 0
O8 0.57233 0.75526 0.02299 0.02026 O 0
O9 0.02687 0.11661 0.12848 0.01469 O 0
O10 0.05994 0.12309 0.62772 0.01254 O 0
O11 0.23447 0.18034 0.66936 0.01900 O 0
O12 0.15180 0.25578 0.80549 0.02343 O 0
Wat1 0.24914 0.28210 0.12922 0.02736 O 2
Wat2 0.64289 0.59199 0.19949 0.02862 O 2
Wat3 0.39206 0.31598 0.42872 0.02394 O 2

loop_
_cod_changelog_entry_id
_cod_changelog_entry_author
_cod_changelog_entry_date
_cod_changelog_entry_text
1
;cod-tools version 3.8.0
Id: cif_guess_AMCSD_atom_types 9574 2023-05-10 09:00:05Z saulius
;
2023-05-10T18:51:45+03:00
;Derived atom types and hydrogen counts
from atom names that follow the AMCSD naming convention
(Wat == water, O-H == hydroxyl).
;

loop_
_cod_related_entry_id
_cod_related_entry_database
_cod_related_entry_code
1 AMCSD 0014468
